data_1548613
loop_
_publ_author_name
'Luo, Hongwen'
'Yang, Zheng'
'Lin, Weilong'
'Zheng, Yangguangyan'
'Ma, Shengming'

_publ_section_title
;
 A catalytic highly enantioselective allene approach to oxazolines.
;
_journal_issue 7
_journal_name_full 'Chemical science'
_journal_page_first 1964
_journal_page_last 1969
_journal_paper_doi 10.1039/c7sc04079b
_journal_volume 9
_journal_year 2018
_chemical_absolute_configuration ad
_chemical_formula_sum 'C17 H14 Br N O'
_chemical_formula_weight 328.20
_space_group_IT_number 19
_space_group_name_Hall 'P 2ac 2ab'
_space_group_name_H-M_alt 'P 21 21 21'
_symmetry_cell_setting orthorhombic
_symmetry_space_group_name_Hall 'P 2ac 2ab'
_symmetry_space_group_name_H-M 'P 21 21 21'
_atom_sites_solution_hydrogens geom
_atom_sites_solution_primary direct
_atom_sites_solution_secondary difmap
_audit_creation_method SHELXL-97
_audit_update_record
;
2016-09-24 deposited with the CCDC.
2018-01-04 downloaded from the CCDC.
;
_cell_angle_alpha 90.00
_cell_angle_beta 90.00
_cell_angle_gamma 90.00
_cell_formula_units_Z 4
_cell_length_a 6.1624(6)
_cell_length_b 7.7041(7)
_cell_length_c 30.136(3)
_cell_measurement_reflns_used 7771
_cell_measurement_temperature 296(2)
_cell_measurement_theta_max 26.86
_cell_measurement_theta_min 2.64
_cell_volume 1430.7(2)
_computing_structure_refinement 'SHELXL-97 (Sheldrick, 2008)'
_computing_structure_solution 'SHELXS-97 (Sheldrick, 2008)'
_diffrn_ambient_temperature 296(2)
_diffrn_measured_fraction_theta_full 0.997
_diffrn_measured_fraction_theta_max 0.997
_diffrn_measurement_device_type 'Bruker Smart Apex II CCD'
_diffrn_radiation_monochromator graphite
_diffrn_radiation_source 'fine-focus sealed tube'
_diffrn_radiation_type MoK\a
_diffrn_radiation_wavelength 0.71073
_diffrn_reflns_av_R_equivalents 0.0340
_diffrn_reflns_av_sigmaI/netI 0.0262
_diffrn_reflns_limit_h_max 6
_diffrn_reflns_limit_h_min -7
_diffrn_reflns_limit_k_max 8
_diffrn_reflns_limit_k_min -9
_diffrn_reflns_limit_l_max 35
_diffrn_reflns_limit_l_min -35
_diffrn_reflns_number 16442
_diffrn_reflns_theta_full 25.00
_diffrn_reflns_theta_max 25.00
_diffrn_reflns_theta_min 2.97
_exptl_absorpt_coefficient_mu 2.867
_exptl_absorpt_correction_T_max 0.6569
_exptl_absorpt_correction_T_min 0.3586
_exptl_absorpt_correction_type multi-scan
_exptl_absorpt_process_details sadabs
_exptl_crystal_colour colorless
_exptl_crystal_density_diffrn 1.524
_exptl_crystal_density_method 'not measured'
_exptl_crystal_description block
_exptl_crystal_F_000 664
_exptl_crystal_size_max 0.45
_exptl_crystal_size_mid 0.42
_exptl_crystal_size_min 0.16
_refine_diff_density_max 0.192
_refine_diff_density_min -0.213
_refine_diff_density_rms 0.040
_refine_ls_abs_structure_details 'Flack H D (1983), Acta Cryst. A39, 876-881'
_refine_ls_abs_structure_Flack 0.015(8)
_refine_ls_extinction_method none
_refine_ls_goodness_of_fit_ref 1.028
_refine_ls_hydrogen_treatment constr
_refine_ls_matrix_type full
_refine_ls_number_parameters 181
_refine_ls_number_reflns 2517
_refine_ls_number_restraints 0
_refine_ls_restrained_S_all 1.028
_refine_ls_R_factor_all 0.0260
_refine_ls_R_factor_gt 0.0230
_refine_ls_shift/su_max 0.001
_refine_ls_shift/su_mean 0.000
_refine_ls_structure_factor_coef Fsqd
_refine_ls_weighting_details 'calc w=1/[\s^2^(Fo^2^)+(0.0284P)^2^+0.2261P] where P=(Fo^2^+2Fc^2^)/3'
_refine_ls_weighting_scheme calc
_refine_ls_wR_factor_gt 0.0559
_refine_ls_wR_factor_ref 0.0569
_reflns_number_gt 2337
_reflns_number_total 2517
_reflns_threshold_expression >2sigma(I)
_cod_data_source_file c7sc04079b2.cif
_cod_data_source_block z
_cod_depositor_comments
;
The following automatic conversions were performed:

'_symmetry_cell_setting' value 'Orthorhombic' changed to
'orthorhombic' according to
/home/data/users/saulius/crontab/automatic-downloads/rss-feeds/RSC/lib/dictionaries/cif_core.dic
dictionary named 'cif_core.dic' version 2.4.2 from 2011-04-26.

Automatic conversion script
Id: cif_fix_values 4973 2017-02-22 13:04:09Z antanas 

 Adding full bibliography for 1548613.cif.
;
_cod_original_sg_symbol_H-M P2(1)2(1)2(1)
_cod_database_code 1548613

loop_
_symmetry_equiv_pos_as_xyz
'x, y, z'
'-x+1/2, -y, z+1/2'
'-x, y+1/2, -z+1/2'
'x+1/2, -y+1/2, -z'

loop_
_atom_site_label
_atom_site_type_symbol
_atom_site_fract_x
_atom_site_fract_y
_atom_site_fract_z
_atom_site_U_iso_or_equiv
_atom_site_adp_type
_atom_site_occupancy
_atom_site_symmetry_multiplicity
_atom_site_calc_flag
_atom_site_refinement_flags
Br1 Br 0.35056(4) 0.48617(4) 0.913075(7) 0.06378(10) Uani 1 1 d .
O1 O -0.0742(2) 0.4697(2) 1.12167(4) 0.0467(4) Uani 1 1 d .
C8 C -0.4298(4) 0.5635(3) 1.13500(7) 0.0470(5) Uani 1 1 d .
H8A H -0.5532 0.4886 1.1407 0.056 Uiso 1 1 calc R
H8B H -0.4637 0.6795 1.1454 0.056 Uiso 1 1 calc R
C1 C 0.1802(3) 0.4880(3) 0.96573(7) 0.0447(5) Uani 1 1 d .
C2 C -0.0243(4) 0.5597(3) 0.96494(7) 0.0482(6) Uani 1 1 d .
H2A H -0.0817 0.6027 0.9386 0.058 Uiso 1 1 calc R
C3 C -0.1426(4) 0.5671(3) 1.00340(7) 0.0446(5) Uani 1 1 d .
H3A H -0.2810 0.6152 1.0031 0.054 Uiso 1 1 calc R
C4 C -0.0563(3) 0.5027(3) 1.04311(6) 0.0395(4) Uani 1 1 d .
C5 C 0.1490(4) 0.4304(3) 1.04259(7) 0.0450(5) Uani 1 1 d .
H5A H 0.2074 0.3868 1.0688 0.054 Uiso 1 1 calc R
C6 C 0.2685(4) 0.4216(3) 1.00412(7) 0.0465(5) Uani 1 1 d .
H6A H 0.4061 0.3719 1.0040 0.056 Uiso 1 1 calc R
C7 C -0.1839(3) 0.5152(3) 1.08400(6) 0.0389(4) Uani 1 1 d .
N1 N -0.3777(3) 0.5656(3) 1.08781(6) 0.0469(4) Uani 1 1 d .
C9 C -0.2245(3) 0.4931(3) 1.15824(6) 0.0400(4) Uani 1 1 d .
H9A H -0.2568 0.3802 1.1717 0.048 Uiso 1 1 calc R
C10 C -0.1267(3) 0.6115(3) 1.19277(6) 0.0366(4) Uani 1 1 d .
C11 C -0.2260(3) 0.6058(3) 1.23755(7) 0.0346(4) Uani 1 1 d .
C12 C -0.1191(4) 0.6789(3) 1.27395(7) 0.0450(5) Uani 1 1 d .
H12A H 0.0152 0.7314 1.2698 0.054 Uiso 1 1 calc R
C13 C -0.2089(4) 0.6747(3) 1.31601(8) 0.0525(6) Uani 1 1 d .
H13A H -0.1345 0.7241 1.3397 0.063 Uiso 1 1 calc R
C14 C -0.4067(4) 0.5984(3) 1.32301(8) 0.0518(6) Uani 1 1 d .
H14A H -0.4672 0.5962 1.3513 0.062 Uiso 1 1 calc R
C15 C -0.5153(4) 0.5248(3) 1.28768(8) 0.0512(5) Uani 1 1 d .
H15A H -0.6493 0.4722 1.2922 0.061 Uiso 1 1 calc R
C16 C -0.4259(3) 0.5288(3) 1.24558(7) 0.0435(5) Uani 1 1 d .
H16A H -0.5014 0.4787 1.2221 0.052 Uiso 1 1 calc R
C17 C 0.0348(4) 0.7159(3) 1.18217(8) 0.0518(6) Uani 1 1 d .
H17C H 0.0920 0.7910 1.2033 0.062 Uiso 1 1 calc R
H17A H 0.0914 0.7144 1.1536 0.062 Uiso 1 1 calc R

loop_
_atom_site_aniso_label
_atom_site_aniso_U_11
_atom_site_aniso_U_22
_atom_site_aniso_U_33
_atom_site_aniso_U_23
_atom_site_aniso_U_13
_atom_site_aniso_U_12
Br1 0.06693(17) 0.07919(18) 0.04523(14) -0.00195(13) 0.01121(11) 0.00455(16)
O1 0.0466(8) 0.0616(10) 0.0320(7) -0.0022(7) -0.0037(6) 0.0158(7)
C8 0.0372(12) 0.0593(14) 0.0445(12) -0.0011(10) -0.0018(9) -0.0025(10)
C1 0.0487(12) 0.0455(11) 0.0398(10) -0.0069(10) 0.0021(9) -0.0066(12)
C2 0.0529(14) 0.0539(14) 0.0377(11) 0.0063(10) -0.0052(10) -0.0001(11)
C3 0.0434(12) 0.0469(11) 0.0436(12) 0.0033(9) -0.0057(10) 0.0027(10)
C4 0.0414(11) 0.0414(11) 0.0356(10) -0.0026(10) -0.0040(8) -0.0080(11)
C5 0.0461(13) 0.0499(12) 0.0389(11) -0.0016(9) -0.0111(10) 0.0002(11)
C6 0.0413(12) 0.0565(13) 0.0416(12) -0.0047(10) -0.0039(10) 0.0019(10)
C7 0.0420(11) 0.0385(9) 0.0363(10) -0.0015(10) -0.0078(8) -0.0055(10)
N1 0.0364(10) 0.0649(11) 0.0393(9) 0.0034(8) -0.0042(8) -0.0036(8)
C9 0.0420(10) 0.0428(11) 0.0352(10) -0.0014(10) 0.0003(8) 0.0012(10)
C10 0.0361(11) 0.0362(10) 0.0374(10) 0.0025(8) -0.0029(9) 0.0018(9)
C11 0.0356(11) 0.0299(9) 0.0383(11) 0.0005(8) -0.0004(9) 0.0023(8)
C12 0.0421(13) 0.0500(12) 0.0430(12) -0.0007(9) -0.0027(10) -0.0081(11)
C13 0.0640(16) 0.0500(13) 0.0434(13) -0.0071(10) -0.0041(11) -0.0037(11)
C14 0.0657(17) 0.0475(13) 0.0422(13) 0.0014(10) 0.0112(11) 0.0079(12)
C15 0.0462(12) 0.0489(14) 0.0585(13) 0.0051(12) 0.0114(10) -0.0039(11)
C16 0.0417(11) 0.0419(12) 0.0470(11) -0.0026(10) -0.0013(9) -0.0056(10)
C17 0.0486(14) 0.0600(14) 0.0466(13) -0.0052(11) 0.0061(11) -0.0111(12)

loop_
_atom_type_symbol
_atom_type_description
_atom_type_scat_dispersion_real
_atom_type_scat_dispersion_imag
_atom_type_scat_source
C C 0.0033 0.0016 'International Tables Vol C Tables 4.2.6.8 and 6.1.1.4'
H H 0.0000 0.0000 'International Tables Vol C Tables 4.2.6.8 and 6.1.1.4'
N N 0.0061 0.0033 'International Tables Vol C Tables 4.2.6.8 and 6.1.1.4'
O O 0.0106 0.0060 'International Tables Vol C Tables 4.2.6.8 and 6.1.1.4'
Br Br -0.2901 2.4595 'International Tables Vol C Tables 4.2.6.8 and 6.1.1.4'

loop_
_geom_angle_atom_site_label_1
_geom_angle_atom_site_label_2
_geom_angle_atom_site_label_3
_geom_angle
C7 O1 C9 106.45(15)
N1 C8 C9 105.42(17)
N1 C8 H8A 110.7
C9 C8 H8A 110.7
N1 C8 H8B 110.7
C9 C8 H8B 110.7
H8A C8 H8B 108.8
C2 C1 C6 121.72(19)
C2 C1 Br1 119.59(16)
C6 C1 Br1 118.67(16)
C3 C2 C1 119.3(2)
C3 C2 H2A 120.4
C1 C2 H2A 120.4
C2 C3 C4 120.4(2)
C2 C3 H3A 119.8
C4 C3 H3A 119.8
C5 C4 C3 118.72(19)
C5 C4 C7 121.82(18)
C3 C4 C7 119.5(2)
C6 C5 C4 121.29(19)
C6 C5 H5A 119.4
C4 C5 H5A 119.4
C5 C6 C1 118.6(2)
C5 C6 H6A 120.7
C1 C6 H6A 120.7
N1 C7 O1 118.14(18)
N1 C7 C4 127.25(18)
O1 C7 C4 114.59(17)
C7 N1 C8 107.10(17)
O1 C9 C10 110.12(17)
O1 C9 C8 102.83(15)
C10 C9 C8 115.33(19)
O1 C9 H9A 109.4
C10 C9 H9A 109.4
C8 C9 H9A 109.4
C17 C10 C11 123.35(19)
C17 C10 C9 120.19(19)
C11 C10 C9 116.43(18)
C16 C11 C12 116.95(19)
C16 C11 C10 122.51(18)
C12 C11 C10 120.55(19)
C13 C12 C11 121.4(2)
C13 C12 H12A 119.3
C11 C12 H12A 119.3
C14 C13 C12 120.5(2)
C14 C13 H13A 119.8
C12 C13 H13A 119.8
C13 C14 C15 119.3(2)
C13 C14 H14A 120.4
C15 C14 H14A 120.4
C14 C15 C16 120.4(2)
C14 C15 H15A 119.8
C16 C15 H15A 119.8
C15 C16 C11 121.5(2)
C15 C16 H16A 119.2
C11 C16 H16A 119.2
C10 C17 H17C 120.0
C10 C17 H17A 120.0
H17C C17 H17A 120.0

loop_
_geom_bond_atom_site_label_1
_geom_bond_atom_site_label_2
_geom_bond_distance
Br1 C1 1.903(2)
O1 C7 1.367(2)
O1 C9 1.451(2)
C8 N1 1.458(3)
C8 C9 1.545(3)
C8 H8A 0.9700
C8 H8B 0.9700
C1 C2 1.376(3)
C1 C6 1.377(3)
C2 C3 1.370(3)
C2 H2A 0.9300
C3 C4 1.400(3)
C3 H3A 0.9300
C4 C5 1.383(3)
C4 C7 1.465(3)
C5 C6 1.375(3)
C5 H5A 0.9300
C6 H6A 0.9300
C7 N1 1.261(3)
C9 C10 1.509(3)
C9 H9A 0.9800
C10 C17 1.319(3)
C10 C11 1.482(3)
C11 C16 1.389(3)
C11 C12 1.398(3)
C12 C13 1.383(3)
C12 H12A 0.9300
C13 C14 1.370(4)
C13 H13A 0.9300
C14 C15 1.380(3)
C14 H14A 0.9300
C15 C16 1.383(3)
C15 H15A 0.9300
C16 H16A 0.9300
C17 H17C 0.9300
C17 H17A 0.9300

loop_
_geom_torsion_atom_site_label_1
_geom_torsion_atom_site_label_2
_geom_torsion_atom_site_label_3
_geom_torsion_atom_site_label_4
_geom_torsion
C6 C1 C2 C3 0.7(3)
Br1 C1 C2 C3 -177.29(16)
C1 C2 C3 C4 0.1(3)
C2 C3 C4 C5 -0.6(3)
C2 C3 C4 C7 178.8(2)
C3 C4 C5 C6 0.3(3)
C7 C4 C5 C6 -179.1(2)
C4 C5 C6 C1 0.5(3)
C2 C1 C6 C5 -1.0(3)
Br1 C1 C6 C5 177.01(17)
C9 O1 C7 N1 0.4(3)
C9 O1 C7 C4 179.04(18)
C5 C4 C7 N1 -173.9(2)
C3 C4 C7 N1 6.7(3)
C5 C4 C7 O1 7.5(3)
C3 C4 C7 O1 -171.83(19)
O1 C7 N1 C8 1.2(3)
C4 C7 N1 C8 -177.3(2)
C9 C8 N1 C7 -2.2(2)
C7 O1 C9 C10 -125.07(17)
C7 O1 C9 C8 -1.7(2)
N1 C8 C9 O1 2.3(2)
N1 C8 C9 C10 122.19(19)
O1 C9 C10 C17 20.0(3)
C8 C9 C10 C17 -95.8(2)
O1 C9 C10 C11 -161.70(17)
C8 C9 C10 C11 82.5(2)
C17 C10 C11 C16 163.9(2)
C9 C10 C11 C16 -14.4(3)
C17 C10 C11 C12 -16.3(3)
C9 C10 C11 C12 165.41(19)
C16 C11 C12 C13 -0.1(3)
C10 C11 C12 C13 -179.9(2)
C11 C12 C13 C14 -0.1(3)
C12 C13 C14 C15 0.3(3)
C13 C14 C15 C16 -0.3(4)
C14 C15 C16 C11 0.1(4)
C12 C11 C16 C15 0.1(3)
C10 C11 C16 C15 179.9(2)
